data_1560117
loop_
_publ_author_name
'Kurogi, Takashi'
'Kuroki, Kaito'
'Moritani, Shunsuke'
'Takai, Kazuhiko'

_publ_section_title
;
 Structural elucidation of a methylenation reagent of esters: synthesis
 and reactivity of a dinuclear titanium(iii) methylene complex
;
_journal_issue 10
_journal_name_full 'Chemical Science'
_journal_page_first 3509
_journal_page_last 3515
_journal_paper_doi 10.1039/D0SC06366E
_journal_volume 12
_journal_year 2021
_chemical_formula_moiety '2(C6 H16 Cl3 N2 Ti), 2(C H2 Cl2)'
_chemical_formula_sum 'C14 H36 Cl10 N4 Ti2'
_chemical_formula_weight 710.77
_chemical_properties_physical Air-sensitive,Moisture-sensitive
_space_group_crystal_system monoclinic
_space_group_IT_number 14
_space_group_name_Hall '-P 2ybc'
_space_group_name_H-M_alt 'P 1 21/c 1'
_atom_sites_solution_hydrogens geom
_atom_sites_solution_primary direct
_atom_sites_solution_secondary difmap
_audit_creation_date 2020-01-08
_audit_creation_method
;
Olex2 1.2
(compiled 2018.05.29 svn.r3510 for OlexSys, GUI svn.r5506)
;
_audit_update_record
;
2020-11-19 deposited with the CCDC.	2021-01-19 downloaded from the CCDC.
;
_cell_angle_alpha 90
_cell_angle_beta 112.468(4)
_cell_angle_gamma 90
_cell_formula_units_Z 4
_cell_length_a 13.348(3)
_cell_length_b 13.855(3)
_cell_length_c 17.166(4)
_cell_measurement_reflns_used 7872
_cell_measurement_temperature 100(2)
_cell_measurement_theta_max 27.5
_cell_measurement_theta_min 2.6
_cell_volume 2933.6(11)
_computing_cell_refinement 'CrystalClear-SM Expert 2.0 r16 (Rigaku, 2014)'
_computing_data_collection 'CrystalClear-SM Expert 2.0 r16 (Rigaku, 2014)'
_computing_data_reduction 'CrystalClear-SM Expert 2.0 r16 (Rigaku, 2014)'
_computing_molecular_graphics 'Olex2 (Dolomanov et al., 2009)'
_computing_publication_material 'Olex2 (Dolomanov et al., 2009)'
_computing_structure_refinement 'ShelXL (Sheldrick, 2015)'
_computing_structure_solution 'SHELXS-97 (Sheldrick, 2008)'
_diffrn_ambient_temperature 100(2)
_diffrn_detector CCD
_diffrn_measured_fraction_theta_full 0.998
_diffrn_measured_fraction_theta_max 0.998
_diffrn_measurement_device
;
AFC11 (Right): Eulerian 3 circle
;
_diffrn_measurement_device_type
;
Rigaku Saturn724+ (4x4 bin mode)
;
_diffrn_measurement_method 'profile data from \w-scans'
_diffrn_measurement_specimen_support Fiber
_diffrn_radiation_monochromator Confocal
_diffrn_radiation_type MoK\a
_diffrn_radiation_wavelength 0.71075
_diffrn_reflns_av_R_equivalents 0.0692
_diffrn_reflns_av_unetI/netI 0.0433
_diffrn_reflns_Laue_measured_fraction_full 0.998
_diffrn_reflns_Laue_measured_fraction_max 0.998
_diffrn_reflns_limit_h_max 17
_diffrn_reflns_limit_h_min -17
_diffrn_reflns_limit_k_max 17
_diffrn_reflns_limit_k_min -17
_diffrn_reflns_limit_l_max 22
_diffrn_reflns_limit_l_min -22
_diffrn_reflns_number 45330
_diffrn_reflns_point_group_measured_fraction_full 0.998
_diffrn_reflns_point_group_measured_fraction_max 0.998
_diffrn_reflns_theta_full 25.242
_diffrn_reflns_theta_max 27.484
_diffrn_reflns_theta_min 2.941
_diffrn_source 'Rotating Anode'
_exptl_absorpt_coefficient_mu 1.467
_exptl_absorpt_correction_T_max 1.000
_exptl_absorpt_correction_T_min 0.881
_exptl_absorpt_correction_type multi-scan
_exptl_absorpt_process_details
;
Jacobson, R. (1998). REQAB. Private communication to the 
Rigaku Corporation, Tokyo, Japan.
;
_exptl_crystal_colour colorless
_exptl_crystal_density_diffrn 1.609
_exptl_crystal_description block
_exptl_crystal_F_000 1448
_exptl_crystal_recrystallization_method 'Re-crystallisation from solvent: dichloromethane/hexane'
_exptl_crystal_size_max 0.1
_exptl_crystal_size_mid 0.08
_exptl_crystal_size_min 0.07
_refine_diff_density_max 1.060
_refine_diff_density_min -0.610
_refine_diff_density_rms 0.100
_refine_ls_extinction_method none
_refine_ls_goodness_of_fit_ref 1.158
_refine_ls_hydrogen_treatment constr
_refine_ls_matrix_type full
_refine_ls_number_parameters 314
_refine_ls_number_reflns 6710
_refine_ls_number_restraints 0
_refine_ls_restrained_S_all 1.158
_refine_ls_R_factor_all 0.0622
_refine_ls_R_factor_gt 0.0562
_refine_ls_shift/su_max 0.001
_refine_ls_shift/su_mean 0.000
_refine_ls_structure_factor_coef Fsqd
_refine_ls_weighting_details 'w=1/[\s^2^(Fo^2^)+(0.0316P)^2^+6.2137P] where P=(Fo^2^+2Fc^2^)/3'
_refine_ls_weighting_scheme calc
_refine_ls_wR_factor_gt 0.1053
_refine_ls_wR_factor_ref 0.1084
_reflns_Friedel_coverage 0.000
_reflns_number_gt 6256
_reflns_number_total 6710
_reflns_threshold_expression 'I > 2\s(I)'
_cod_data_source_file d0sc06366e2.cif
_cod_data_source_block TiCl3tmeda_dimer
_cod_depositor_comments 'Adding full bibliography for 1560116--1560121.cif.'
_cod_database_code 1560117
_shelx_shelxl_version_number 2018/3
_shelx_space_group_comment
;
The symmetry employed for this shelxl refinement is uniquely defined
by the following loop, which should always be used as a source of
symmetry information in preference to the above space-group names.
They are only intended as comments.
;
_shelx_estimated_absorpt_t_max 0.904
_shelx_estimated_absorpt_t_min 0.867
_olex2_submission_special_instructions 'No special instructions were received'

loop_
_space_group_symop_operation_xyz
'x, y, z'
'-x, y+1/2, -z+1/2'
'-x, -y, -z'
'x, -y-1/2, z-1/2'

loop_
_atom_site_label
_atom_site_type_symbol
_atom_site_fract_x
_atom_site_fract_y
_atom_site_fract_z
_atom_site_U_iso_or_equiv
_atom_site_adp_type
_atom_site_occupancy
_atom_site_site_symmetry_order
_atom_site_calc_flag
_atom_site_refinement_flags_posn
_atom_site_refinement_flags_adp
_atom_site_refinement_flags_occupancy
_atom_site_disorder_assembly
_atom_site_disorder_group
Ti1 Ti 0.41345(5) 0.90274(4) -0.01304(4) 0.01348(13) Uani 1 1 d . . . . .
Cl1 Cl 0.56209(7) 0.80345(6) 0.05130(6) 0.02142(19) Uani 1 1 d . . . . .
Cl2 Cl 0.49486(6) 1.02435(6) 0.10016(5) 0.01664(17) Uani 1 1 d . . . . .
Cl3 Cl 0.26221(6) 1.00057(6) -0.07364(5) 0.01936(18) Uani 1 1 d . . . . .
N1 N 0.3313(2) 0.7874(2) -0.11224(18) 0.0182(6) Uani 1 1 d . . . . .
C1 C 0.2686(3) 0.8271(3) -0.1976(2) 0.0252(8) Uani 1 1 d . . . . .
H1A H 0.317729 0.861660 -0.218134 0.038 Uiso 1 1 calc GR . . . .
H1B H 0.213124 0.871622 -0.194658 0.038 Uiso 1 1 calc GR . . . .
H1C H 0.233673 0.774084 -0.236255 0.038 Uiso 1 1 calc GR . . . .
C2 C 0.4066(4) 0.7155(3) -0.1230(3) 0.0331(9) Uani 1 1 d . . . . .
H2A H 0.365782 0.669100 -0.166738 0.050 Uiso 1 1 calc GR . . . .
H2B H 0.443529 0.681297 -0.069652 0.050 Uiso 1 1 calc GR . . . .
H2C H 0.460310 0.748206 -0.139695 0.050 Uiso 1 1 calc GR . . . .
C3 C 0.2507(3) 0.7408(3) -0.0830(2) 0.0320(9) Uani 1 1 d . . . . .
H3A H 0.185376 0.782108 -0.098992 0.038 Uiso 1 1 calc R . . . .
H3B H 0.228547 0.677949 -0.111871 0.038 Uiso 1 1 calc R . . . .
C4 C 0.2944(4) 0.7252(3) 0.0091(3) 0.0314(9) Uani 1 1 d . . . . .
H4A H 0.358712 0.682654 0.024940 0.038 Uiso 1 1 calc R . . . .
H4B H 0.239095 0.692050 0.024727 0.038 Uiso 1 1 calc R . . . .
C5 C 0.2290(3) 0.8647(3) 0.0614(3) 0.0347(10) Uani 1 1 d . . . . .
H5A H 0.196234 0.822254 0.090844 0.052 Uiso 1 1 calc GR . . . .
H5B H 0.176503 0.877109 0.004172 0.052 Uiso 1 1 calc GR . . . .
H5C H 0.249745 0.925891 0.092053 0.052 Uiso 1 1 calc GR . . . .
C6 C 0.3955(3) 0.7929(3) 0.1455(3) 0.0342(10) Uani 1 1 d . . . . .
H6A H 0.417163 0.852154 0.178990 0.051 Uiso 1 1 calc GR . . . .
H6B H 0.460205 0.758837 0.146371 0.051 Uiso 1 1 calc GR . . . .
H6C H 0.355011 0.751355 0.169343 0.051 Uiso 1 1 calc GR . . . .
Ti2 Ti 0.09999(5) 0.41300(4) 0.03437(4) 0.01289(13) Uani 1 1 d . . . . .
Cl4 Cl 0.01303(7) 0.33686(6) 0.11109(5) 0.01835(17) Uani 1 1 d . . . . .
Cl5 Cl 0.07465(6) 0.57427(5) 0.08935(5) 0.01481(16) Uani 1 1 d . . . . .
Cl6 Cl 0.19038(7) 0.48554(6) -0.04257(5) 0.01826(17) Uani 1 1 d . . . . .
N2 N 0.2615(2) 0.3891(2) 0.14440(19) 0.0222(6) Uani 1 1 d . . . . .
C7 C 0.3475(3) 0.4575(4) 0.1485(3) 0.0376(10) Uani 1 1 d . . . . .
H7A H 0.323375 0.523443 0.152412 0.056 Uiso 1 1 calc GR . . . .
H7B H 0.363450 0.451223 0.097506 0.056 Uiso 1 1 calc GR . . . .
H7C H 0.412971 0.443331 0.198155 0.056 Uiso 1 1 calc GR . . . .
C8A C 0.2511(8) 0.4045(7) 0.2321(6) 0.0235(18) Uani 0.652(14) 1 d . . P A 1
H8AA H 0.194915 0.361586 0.236075 0.035 Uiso 0.652(14) 1 calc R . P A 1
H8AB H 0.320609 0.389713 0.277715 0.035 Uiso 0.652(14) 1 calc R . P A 1
H8AC H 0.231441 0.471723 0.236915 0.035 Uiso 0.652(14) 1 calc R . P A 1
C8B C 0.2651(14) 0.3679(14) 0.2205(10) 0.026(4) Uani 0.348(14) 1 d . . P A 2
H8BA H 0.206941 0.322307 0.215809 0.039 Uiso 0.348(14) 1 calc R . P A 2
H8BB H 0.335367 0.338710 0.253789 0.039 Uiso 0.348(14) 1 calc R . P A 2
H8BC H 0.255655 0.426999 0.248336 0.039 Uiso 0.348(14) 1 calc R . P A 2
C9A C 0.2858(5) 0.2852(4) 0.1424(4) 0.0200(16) Uani 0.652(14) 1 d . . P A 1
H9AA H 0.238522 0.246734 0.163063 0.024 Uiso 0.652(14) 1 calc R . P A 1
H9AB H 0.362207 0.272493 0.179562 0.024 Uiso 0.652(14) 1 calc R . P A 1
C10A C 0.2667(6) 0.2567(5) 0.0528(4) 0.0193(15) Uani 0.652(14) 1 d . . P A 1
H10A H 0.291172 0.189409 0.051790 0.023 Uiso 0.652(14) 1 calc R . P A 1
H10B H 0.309420 0.299181 0.030738 0.023 Uiso 0.652(14) 1 calc R . P A 1
C9B C 0.3106(9) 0.3055(8) 0.1053(9) 0.023(3) Uani 0.348(14) 1 d . . P A 2
H9BA H 0.333754 0.333177 0.061630 0.027 Uiso 0.348(14) 1 calc R . P A 2
H9BB H 0.375102 0.277274 0.150069 0.027 Uiso 0.348(14) 1 calc R . P A 2
C10B C 0.2297(11) 0.2297(9) 0.0677(8) 0.021(3) Uani 0.348(14) 1 d . . P A 2
H10C H 0.264269 0.174260 0.051447 0.026 Uiso 0.348(14) 1 calc R . P A 2
H10D H 0.200651 0.206971 0.109571 0.026 Uiso 0.348(14) 1 calc R . P A 2
N3 N 0.1442(2) 0.2653(2) -0.00404(18) 0.0182(6) Uani 1 1 d . . . . .
C11 C 0.1453(4) 0.2613(3) -0.0894(2) 0.0295(9) Uani 1 1 d . . . . .
H11A H 0.195391 0.310174 -0.094714 0.044 Uiso 1 1 calc GR . . . .
H11B H 0.072237 0.273839 -0.131074 0.044 Uiso 1 1 calc GR . . . .
H11C H 0.169143 0.197129 -0.099259 0.044 Uiso 1 1 calc GR . . . .
C12A C 0.0889(7) 0.1801(5) 0.0105(5) 0.0194(15) Uani 0.652(14) 1 d . . P A 1
H12A H 0.088276 0.183006 0.067381 0.029 Uiso 0.652(14) 1 calc R . P A 1
H12B H 0.014189 0.178425 -0.031079 0.029 Uiso 0.652(14) 1 calc R . P A 1
H12C H 0.127174 0.121734 0.005019 0.029 Uiso 0.652(14) 1 calc R . P A 1
C12B C 0.0448(13) 0.1938(9) -0.0239(11) 0.025(3) Uani 0.348(14) 1 d . . P A 2
H12D H -0.016105 0.216739 -0.073654 0.037 Uiso 0.348(14) 1 calc R . P A 2
H12E H 0.066071 0.129139 -0.034896 0.037 Uiso 0.348(14) 1 calc R . P A 2
H12F H 0.023082 0.191459 0.024490 0.037 Uiso 0.348(14) 1 calc R . P A 2
C13 C 0.3350(3) 0.0914(3) 0.3221(2) 0.0293(9) Uani 1 1 d . . . . .
H13A H 0.325450 0.161614 0.327221 0.035 Uiso 1 1 calc R . . . .
H13B H 0.265855 0.058980 0.314696 0.035 Uiso 1 1 calc R . . . .
Cl7 Cl 0.36811(10) 0.06849(9) 0.23340(7) 0.0449(3) Uani 1 1 d . . . . .
Cl8 Cl 0.43804(8) 0.04869(7) 0.41392(6) 0.0324(2) Uani 1 1 d . . . . .
C14 C 0.0131(3) 0.5036(3) 0.7363(2) 0.0239(8) Uani 1 1 d . . . . .
H14A H 0.027602 0.503316 0.797340 0.029 Uiso 1 1 calc R . . . .
H14B H -0.061814 0.527167 0.705840 0.029 Uiso 1 1 calc R . . . .
Cl9 Cl 0.10551(9) 0.58221(7) 0.71687(7) 0.0360(2) Uani 1 1 d . . . . .
Cl10 Cl 0.02507(8) 0.38490(7) 0.70294(6) 0.0289(2) Uani 1 1 d . . . . .
N4 N 0.3258(2) 0.8179(2) 0.05732(18) 0.0178(6) Uani 1 1 d . . . . .

loop_
_atom_site_aniso_label
_atom_site_aniso_U_11
_atom_site_aniso_U_22
_atom_site_aniso_U_33
_atom_site_aniso_U_23
_atom_site_aniso_U_13
_atom_site_aniso_U_12
Ti1 0.0133(3) 0.0126(3) 0.0152(3) 0.0006(2) 0.0063(2) 0.0012(2)
Cl1 0.0172(4) 0.0168(4) 0.0289(5) 0.0038(3) 0.0074(3) 0.0025(3)
Cl2 0.0179(4) 0.0162(4) 0.0171(4) -0.0014(3) 0.0082(3) -0.0029(3)
Cl3 0.0157(4) 0.0173(4) 0.0231(4) 0.0007(3) 0.0052(3) 0.0025(3)
N1 0.0237(15) 0.0163(14) 0.0178(15) -0.0022(11) 0.0115(12) -0.0030(12)
C1 0.0277(19) 0.0238(19) 0.0200(19) -0.0021(15) 0.0046(16) 0.0007(15)
C2 0.043(2) 0.024(2) 0.031(2) -0.0056(16) 0.0125(19) 0.0108(18)
C3 0.039(2) 0.031(2) 0.028(2) -0.0037(17) 0.0161(19) -0.0160(18)
C4 0.045(2) 0.025(2) 0.032(2) -0.0051(17) 0.024(2) -0.0143(18)
C5 0.030(2) 0.038(2) 0.050(3) 0.008(2) 0.030(2) 0.0049(18)
C6 0.032(2) 0.046(3) 0.028(2) 0.0117(19) 0.0155(18) -0.0034(19)
Ti2 0.0125(3) 0.0121(3) 0.0148(3) 0.0000(2) 0.0061(2) -0.0002(2)
Cl4 0.0193(4) 0.0174(4) 0.0218(4) 0.0032(3) 0.0117(3) 0.0009(3)
Cl5 0.0148(4) 0.0134(3) 0.0157(4) -0.0011(3) 0.0051(3) 0.0006(3)
Cl6 0.0187(4) 0.0167(4) 0.0228(4) 0.0014(3) 0.0117(3) -0.0003(3)
N2 0.0170(14) 0.0196(15) 0.0241(17) -0.0025(12) 0.0012(12) 0.0015(12)
C7 0.0173(18) 0.059(3) 0.029(2) 0.002(2) 0.0012(17) -0.0129(19)
C8A 0.026(4) 0.030(5) 0.013(3) -0.003(3) 0.005(3) 0.003(3)
C8B 0.017(6) 0.039(10) 0.015(7) 0.003(7) -0.002(5) 0.000(7)
C9A 0.018(3) 0.021(3) 0.022(3) 0.004(2) 0.008(2) 0.004(2)
C10A 0.016(3) 0.021(3) 0.022(3) 0.002(3) 0.008(3) 0.006(3)
C9B 0.013(5) 0.018(5) 0.032(8) -0.006(5) 0.003(5) 0.003(4)
C10B 0.019(7) 0.017(6) 0.027(7) 0.002(5) 0.007(5) 0.008(5)
N3 0.0251(15) 0.0137(14) 0.0188(15) -0.0005(11) 0.0118(13) 0.0030(12)
C11 0.049(3) 0.0215(19) 0.025(2) -0.0014(15) 0.0220(19) 0.0071(18)
C12A 0.026(4) 0.012(3) 0.021(4) 0.002(3) 0.010(3) -0.001(3)
C12B 0.034(8) 0.010(6) 0.029(8) -0.003(5) 0.012(7) 0.004(5)
C13 0.0258(19) 0.035(2) 0.029(2) -0.0051(17) 0.0122(17) 0.0021(17)
Cl7 0.0580(7) 0.0478(7) 0.0368(6) 0.0068(5) 0.0271(6) 0.0199(6)
Cl8 0.0336(5) 0.0286(5) 0.0331(5) 0.0000(4) 0.0105(4) -0.0002(4)
C14 0.0219(18) 0.0261(19) 0.0233(19) -0.0045(15) 0.0080(15) -0.0007(15)
Cl9 0.0381(6) 0.0304(5) 0.0410(6) 0.0029(4) 0.0166(5) -0.0083(4)
Cl10 0.0297(5) 0.0253(5) 0.0296(5) -0.0066(4) 0.0088(4) -0.0019(4)
N4 0.0183(14) 0.0198(14) 0.0170(15) -0.0013(11) 0.0087(12) -0.0030(12)

loop_
_atom_type_symbol
_atom_type_description
_atom_type_scat_dispersion_real
_atom_type_scat_dispersion_imag
_atom_type_scat_source
C C 0.0033 0.0016 'International Tables Vol C Tables 4.2.6.8 and 6.1.1.4'
H H 0.0000 0.0000 'International Tables Vol C Tables 4.2.6.8 and 6.1.1.4'
Cl Cl 0.1484 0.1585 'International Tables Vol C Tables 4.2.6.8 and 6.1.1.4'
N N 0.0061 0.0033 'International Tables Vol C Tables 4.2.6.8 and 6.1.1.4'
Ti Ti 0.2776 0.4457 'International Tables Vol C Tables 4.2.6.8 and 6.1.1.4'

loop_
_geom_angle_atom_site_label_1
_geom_angle_atom_site_label_2
_geom_angle_atom_site_label_3
_geom_angle
_geom_angle_site_symmetry_1
_geom_angle_site_symmetry_3
_geom_angle_publ_flag
Cl1 Ti1 Cl2 89.96(4) . 3_675 ?
Cl1 Ti1 Cl2 89.48(4) . . ?
Cl1 Ti1 Cl3 177.87(4) . . ?
Cl2 Ti1 Cl2 91.50(4) 3_675 . ?
Cl3 Ti1 Cl2 92.12(4) . 3_675 ?
Cl3 Ti1 Cl2 90.00(4) . . ?
N1 Ti1 Cl1 91.14(8) . . ?
N1 Ti1 Cl2 92.43(8) . 3_675 ?
N1 Ti1 Cl2 176.02(8) . . ?
N1 Ti1 Cl3 89.23(8) . . ?
N1 Ti1 N4 80.70(10) . . ?
N4 Ti1 Cl1 87.76(8) . . ?
N4 Ti1 Cl2 172.71(8) . 3_675 ?
N4 Ti1 Cl2 95.40(8) . . ?
N4 Ti1 Cl3 90.23(8) . . ?
Ti1 Cl2 Ti1 88.50(4) 3_675 . ?
C1 N1 Ti1 113.9(2) . . ?
C1 N1 C3 106.5(3) . . ?
C2 N1 Ti1 114.2(2) . . ?
C2 N1 C1 106.2(3) . . ?
C2 N1 C3 111.2(3) . . ?
C3 N1 Ti1 104.7(2) . . ?
C4 C3 N1 112.5(3) . . ?
C3 C4 N4 112.3(3) . . ?
Cl4 Ti2 Cl5 91.32(4) . . ?
Cl4 Ti2 Cl5 90.46(4) . 3_565 ?
Cl4 Ti2 Cl6 178.34(4) . . ?
Cl5 Ti2 Cl5 92.36(3) 3_565 . ?
Cl6 Ti2 Cl5 90.15(4) . . ?
Cl6 Ti2 Cl5 90.27(4) . 3_565 ?
N2 Ti2 Cl4 89.05(9) . . ?
N2 Ti2 Cl5 175.42(8) . 3_565 ?
N2 Ti2 Cl5 92.21(8) . . ?
N2 Ti2 Cl6 90.10(9) . . ?
N2 Ti2 N3 80.99(11) . . ?
N3 Ti2 Cl4 89.81(8) . . ?
N3 Ti2 Cl5 173.08(8) . . ?
N3 Ti2 Cl5 94.46(8) . 3_565 ?
N3 Ti2 Cl6 88.64(8) . . ?
Ti2 Cl5 Ti2 87.64(3) 3_565 . ?
C7 N2 Ti2 114.8(2) . . ?
C7 N2 C8A 102.7(4) . . ?
C7 N2 C9A 117.0(4) . . ?
C7 N2 C9B 92.8(6) . . ?
C8A N2 Ti2 111.8(4) . . ?
C8B N2 Ti2 121.1(8) . . ?
C8B N2 C7 111.3(8) . . ?
C8B N2 C9B 112.8(9) . . ?
C9A N2 Ti2 105.6(3) . . ?
C9A N2 C8A 104.7(4) . . ?
C9B N2 Ti2 99.6(4) . . ?
N2 C9A C10A 109.0(6) . . ?
C9A C10A N3 110.2(6) . . ?
C10B C9B N2 110.6(11) . . ?
N3 C10B C9B 110.4(12) . . ?
C10A N3 Ti2 102.2(3) . . ?
C10B N3 Ti2 105.8(5) . . ?
C10B N3 C11 122.9(7) . . ?
C10B N3 C12B 107.6(8) . . ?
C11 N3 Ti2 114.9(2) . . ?
C11 N3 C10A 102.3(4) . . ?
C11 N3 C12B 95.1(6) . . ?
C12A N3 Ti2 117.9(3) . . ?
C12A N3 C10A 108.0(4) . . ?
C12A N3 C11 109.7(4) . . ?
C12B N3 Ti2 109.5(5) . . ?
Cl8 C13 Cl7 110.2(2) . . ?
Cl10 C14 Cl9 110.8(2) . . ?
C4 N4 Ti1 103.8(2) . . ?
C5 N4 Ti1 115.6(2) . . ?
C5 N4 C4 109.8(3) . . ?
C5 N4 C6 105.8(3) . . ?
C6 N4 Ti1 114.2(2) . . ?
C6 N4 C4 107.4(3) . . ?

loop_
_geom_bond_atom_site_label_1
_geom_bond_atom_site_label_2
_geom_bond_distance
_geom_bond_site_symmetry_2
_geom_bond_publ_flag
Ti1 Cl1 2.3182(10) . ?
Ti1 Cl2 2.4808(10) 3_675 ?
Ti1 Cl2 2.4864(10) . ?
Ti1 Cl3 2.3216(10) . ?
Ti1 N1 2.286(3) . ?
Ti1 N4 2.299(3) . ?
N1 C1 1.487(4) . ?
N1 C2 1.477(5) . ?
N1 C3 1.496(5) . ?
C3 C4 1.476(6) . ?
C4 N4 1.498(5) . ?
C5 N4 1.472(5) . ?
C6 N4 1.483(5) . ?
Ti2 Cl4 2.3158(10) . ?
Ti2 Cl5 2.4882(10) 3_565 ?
Ti2 Cl5 2.4984(10) . ?
Ti2 Cl6 2.3299(10) . ?
Ti2 N2 2.283(3) . ?
Ti2 N3 2.295(3) . ?
N2 C7 1.469(5) . ?
N2 C8A 1.578(9) . ?
N2 C8B 1.322(17) . ?
N2 C9A 1.479(6) . ?
N2 C9B 1.600(12) . ?
C9A C10A 1.513(10) . ?
C10A N3 1.556(7) . ?
C9B C10B 1.47(2) . ?
C10B N3 1.409(11) . ?
N3 C11 1.473(4) . ?
N3 C12A 1.463(7) . ?
N3 C12B 1.584(14) . ?
C13 Cl7 1.769(4) . ?
C13 Cl8 1.751(4) . ?
C14 Cl9 1.770(4) . ?
C14 Cl10 1.769(4) . ?

loop_
_geom_torsion_atom_site_label_1
_geom_torsion_atom_site_label_2
_geom_torsion_atom_site_label_3
_geom_torsion_atom_site_label_4
_geom_torsion
_geom_torsion_site_symmetry_1
_geom_torsion_site_symmetry_2
_geom_torsion_site_symmetry_3
_geom_torsion_site_symmetry_4
_geom_torsion_publ_flag
Ti1 N1 C3 C4 -41.2(4) . . . . ?
N1 C3 C4 N4 61.0(5) . . . . ?
C1 N1 C3 C4 -162.2(3) . . . . ?
C2 N1 C3 C4 82.5(4) . . . . ?
C3 C4 N4 Ti1 -43.2(4) . . . . ?
C3 C4 N4 C5 81.0(4) . . . . ?
C3 C4 N4 C6 -164.4(3) . . . . ?
Ti2 N2 C9A C10A 46.3(6) . . . . ?
Ti2 N2 C9B C10B -47.6(13) . . . . ?
N2 C9A C10A N3 -66.1(8) . . . . ?
N2 C9B C10B N3 67.6(17) . . . . ?
C7 N2 C9A C10A -82.8(6) . . . . ?
C7 N2 C9B C10B -163.3(12) . . . . ?
C8A N2 C9A C10A 164.4(6) . . . . ?
C8B N2 C9B C10B 82.1(15) . . . . ?
C9A C10A N3 Ti2 46.0(6) . . . . ?
C9A C10A N3 C11 165.2(6) . . . . ?
C9A C10A N3 C12A -79.0(7) . . . . ?
C9B C10B N3 Ti2 -45.5(14) . . . . ?
C9B C10B N3 C11 89.2(11) . . . . ?
C9B C10B N3 C12B -162.4(12) . . . . ?
